data_1569891
loop_
_publ_author_name
'Conrads, Christian'
'Burkart, Lisa'
'Soerensen, Sven'
'Noichl, Sandra'
'Kara, Yasemin'
'Heck, Joshua'
'Hoffmann, Alexander'
'Herres-Pawlis, Sonja'

_publ_section_title
;
 Understanding structure--activity relationships: iron(ii) complexes of
 &#x201C;Legacy Guanidines&#x201D; as catalysts for the synthesis of
 polylactide
;
_journal_issue 20
_journal_name_full 'Catalysis Science &amp; Technology'
_journal_page_first 6006
_journal_page_last 6021
_journal_paper_doi 10.1039/D3CY01117H
_journal_volume 13
_journal_year 2023
_chemical_formula_moiety 'C22 H36 Cl Fe N8, Cl'
_chemical_formula_sum 'C22 H36 Cl2 Fe N8'
_chemical_formula_weight 539.34
_space_group_crystal_system orthorhombic
_space_group_IT_number 19
_space_group_name_Hall 'P 2ac 2ab'
_space_group_name_H-M_alt 'P 21 21 21'
_atom_sites_solution_hydrogens geom
_audit_creation_method SHELXL-2018/3
_audit_update_record
;
2023-07-02 deposited with the CCDC.	2023-09-18 downloaded from the CCDC.
;
_cell_angle_alpha 90
_cell_angle_beta 90
_cell_angle_gamma 90
_cell_formula_units_Z 4
_cell_length_a 12.769(3)
_cell_length_b 13.649(3)
_cell_length_c 15.343(3)
_cell_measurement_reflns_used 29755
_cell_measurement_temperature 100(2)
_cell_measurement_theta_max 33.15
_cell_measurement_theta_min 2.00
_cell_volume 2674.0(10)
_computing_cell_refinement
;
X-Area Recipe 1.36.0.0 (STOE, 2020)
;
_computing_data_collection
;
X-Area Pilatus3_SV 1.31.170.0 (STOE, 2020)
;
_computing_data_reduction
;
X-Area Integrate 1.78.3.0 (STOE, 2020)
X-Area LANA 1.83.8.0 (STOE, 2020)
;
_computing_molecular_graphics SHELXTL
_computing_publication_material
;
STOE & Cie GmbH, X-Area, software package for collecting single-crystal or
multi-domain crystal data on STOE area-detector diffractometers, for image 
processing, for the correction and scaling of reflection intensities and 
for outlier rejection, version 1.90, Darmstadt 2020
;
_computing_structure_refinement 'SHELXL-2018/3 (Sheldrick, 2018)'
_computing_structure_solution 'SHELXT 2014/5 (Sheldrick, 2014)'
_diffrn_ambient_temperature 100
_diffrn_detector Pilatus200K
_diffrn_detector_area_resol_mean 5.81
_diffrn_detector_type 'DECTRIS PILATUS 200K'
_diffrn_measured_fraction_theta_full 0.996
_diffrn_measured_fraction_theta_max 0.946
_diffrn_measurement_details ' 1181 frames, detector distance = 60 mm'
_diffrn_measurement_device 'Eulerian 4-circle diffractometer'
_diffrn_measurement_device_type 'STOE STADIVARI'
_diffrn_measurement_method 'rotation method, \w scans'
_diffrn_radiation_collimation '0.6 mm diameter'
_diffrn_radiation_monochromator 'Graded multilayer mirror'
_diffrn_radiation_polarisn_norm 270
_diffrn_radiation_probe x-ray
_diffrn_radiation_type 'Mo K\a'
_diffrn_radiation_wavelength 0.71073
_diffrn_reflns_av_R_equivalents 0.1038
_diffrn_reflns_av_unetI/netI 0.1168
_diffrn_reflns_Laue_measured_fraction_full 0.996
_diffrn_reflns_Laue_measured_fraction_max 0.946
_diffrn_reflns_limit_h_max 18
_diffrn_reflns_limit_h_min -19
_diffrn_reflns_limit_k_max 20
_diffrn_reflns_limit_k_min -21
_diffrn_reflns_limit_l_max 23
_diffrn_reflns_limit_l_min -21
_diffrn_reflns_number 35928
_diffrn_reflns_point_group_measured_fraction_full 0.993
_diffrn_reflns_point_group_measured_fraction_max 0.925
_diffrn_reflns_theta_full 25.242
_diffrn_reflns_theta_max 33.762
_diffrn_reflns_theta_min 1.997
_diffrn_source 'Genix Mo'
_diffrn_source_current 1.000
_diffrn_source_power 0.050
_diffrn_source_voltage 50
_exptl_absorpt_coefficient_mu 0.790
_exptl_absorpt_correction_T_max 0.7323
_exptl_absorpt_correction_T_min 0.5013
_exptl_absorpt_correction_type multi-scan
_exptl_absorpt_process_details
;
STOE X-Red32, absorption correction by Gaussian integration, analogous to
P. Coppens, "The Evaluation of Absorption and Extinction in Single-Crystal
Structure Analysis", published in: F. R. Ahmed (Editor), "Crystallographic
Computing", Munksgaard, Copenhagen (1970), 255 - 270. Afterwards scaling of
reflection intensities was performed within STOE LANA. J. Koziskova, F. Hahn,
J. Richter, J. Kozisek, Acta Chimica Slovaca, vol. 9, no. 2, 2016, pp. 136-140.
;
_exptl_crystal_colour yellow
_exptl_crystal_density_diffrn 1.340
_exptl_crystal_description block
_exptl_crystal_F_000 1136
_exptl_crystal_size_max 0.210
_exptl_crystal_size_mid 0.180
_exptl_crystal_size_min 0.160
_refine_diff_density_max 0.784
_refine_diff_density_min -0.826
_refine_diff_density_rms 0.089
_refine_ls_abs_structure_details
;
 Flack x determined using 2342 quotients [(I+)-(I-)]/[(I+)+(I-)]
 (Parsons, Flack and Wagner, Acta Cryst. B69 (2013) 249-259).
;
_refine_ls_abs_structure_Flack -0.006(7)
_refine_ls_extinction_method none
_refine_ls_goodness_of_fit_ref 0.933
_refine_ls_hydrogen_treatment constr
_refine_ls_matrix_type full
_refine_ls_number_parameters 316
_refine_ls_number_reflns 9889
_refine_ls_number_restraints 0
_refine_ls_restrained_S_all 0.933
_refine_ls_R_factor_all 0.0719
_refine_ls_R_factor_gt 0.0454
_refine_ls_shift/su_max 0.000
_refine_ls_shift/su_mean 0.000
_refine_ls_structure_factor_coef Fsqd
_refine_ls_weighting_details 'w=1/[\s^2^(Fo^2^)+(0.0382P)^2^] where P=(Fo^2^+2Fc^2^)/3'
_refine_ls_weighting_scheme calc
_refine_ls_wR_factor_gt 0.0886
_refine_ls_wR_factor_ref 0.0931
_reflns_Friedel_coverage 0.778
_reflns_Friedel_fraction_full 0.989
_reflns_Friedel_fraction_max 0.900
_reflns_number_gt 6846
_reflns_number_total 9889
_reflns_threshold_expression 'I > 2\s(I)'
_cod_data_source_file d3cy01117h2.cif
_cod_data_source_block C5
_cod_depositor_comments 'Adding full bibliography for 1569886--1569893.cif.'
_cod_original_cell_volume 2674.1(9)
_cod_database_code 1569891
_shelx_shelxl_version_number 2018/3
_shelx_space_group_comment
;
The symmetry employed for this shelxl refinement is uniquely defined
by the following loop, which should always be used as a source of
symmetry information in preference to the above space-group names.
They are only intended as comments.
;
_shelx_estimated_absorpt_t_min 0.852
_shelx_estimated_absorpt_t_max 0.884

loop_
_space_group_symop_operation_xyz
'x, y, z'
'-x+1/2, -y, z+1/2'
'-x, y+1/2, -z+1/2'
'x+1/2, -y+1/2, -z'

loop_
_atom_site_label
_atom_site_type_symbol
_atom_site_fract_x
_atom_site_fract_y
_atom_site_fract_z
_atom_site_U_iso_or_equiv
_atom_site_adp_type
_atom_site_occupancy
_atom_site_site_symmetry_order
_atom_site_calc_flag
_atom_site_refinement_flags_posn
_atom_site_refinement_flags_adp
_atom_site_refinement_flags_occupancy
_atom_site_disorder_assembly
_atom_site_disorder_group
Fe1 Fe 0.29655(3) 0.34504(3) 0.65531(3) 0.01186(9) Uani 1 1 d . . . . .
Cl1 Cl 0.18943(6) 0.47454(5) 0.61316(5) 0.02161(17) Uani 1 1 d . . . . .
N1 N 0.4123(2) 0.33906(19) 0.75170(16) 0.0144(5) Uani 1 1 d . . . . .
C1 C 0.3991(3) 0.3216(2) 0.8360(2) 0.0207(7) Uani 1 1 d . . . . .
N2 N 0.4638(3) 0.2649(2) 0.8849(2) 0.0299(8) Uani 1 1 d . . . . .
C2 C 0.2767(3) 0.4582(2) 0.8499(2) 0.0275(8) Uani 1 1 d . . . . .
H2A H 0.324001 0.486484 0.806276 0.041 Uiso 1 1 calc R U . . .
H2B H 0.272564 0.501983 0.900386 0.041 Uiso 1 1 calc R U . . .
H2C H 0.206858 0.450156 0.824469 0.041 Uiso 1 1 calc R U . . .
N3 N 0.3164(2) 0.3635(2) 0.87724(18) 0.0257(7) Uani 1 1 d . . . . .
C3 C 0.2569(3) 0.3135(3) 0.9457(2) 0.0432(12) Uani 1 1 d . . . . .
H3A H 0.183062 0.309735 0.928726 0.065 Uiso 1 1 calc R U . . .
H3B H 0.263231 0.350202 1.000364 0.065 Uiso 1 1 calc R U . . .
H3C H 0.284735 0.247237 0.953797 0.065 Uiso 1 1 calc R U . . .
N4 N 0.4360(2) 0.40657(18) 0.58882(17) 0.0136(5) Uani 1 1 d . . . . .
C4 C 0.4857(4) 0.2852(3) 0.9768(3) 0.0515(14) Uani 1 1 d . . . . .
H4A H 0.561514 0.290794 0.985374 0.077 Uiso 1 1 calc R U . . .
H4B H 0.458454 0.231579 1.012727 0.077 Uiso 1 1 calc R U . . .
H4C H 0.451803 0.346697 0.993737 0.077 Uiso 1 1 calc R U . . .
N5 N 0.3087(2) 0.20295(17) 0.60892(15) 0.0132(5) Uani 1 1 d . . . . .
C5 C 0.5256(4) 0.1844(2) 0.8476(3) 0.0402(11) Uani 1 1 d . . . . .
H5A H 0.494786 0.164380 0.791892 0.060 Uiso 1 1 calc R U . . .
H5B H 0.525475 0.128738 0.887921 0.060 Uiso 1 1 calc R U . . .
H5C H 0.597740 0.206468 0.838114 0.060 Uiso 1 1 calc R U . . .
N6 N 0.3220(2) 0.2184(2) 0.45991(17) 0.0187(6) Uani 1 1 d . . . . .
C6 C 0.5191(2) 0.3377(2) 0.7170(2) 0.0171(6) Uani 1 1 d . . . . .
H6A H 0.539876 0.269511 0.703359 0.021 Uiso 1 1 calc R U . . .
H6B H 0.568339 0.363803 0.761098 0.021 Uiso 1 1 calc R U . . .
N7 N 0.4042(2) 0.08665(19) 0.52659(18) 0.0178(6) Uani 1 1 d . . . . .
C7 C 0.5242(2) 0.3992(2) 0.6357(2) 0.0153(6) Uani 1 1 d . . . . .
N8 N 0.1702(2) 0.26485(18) 0.72353(17) 0.0157(5) Uani 1 1 d . . . . .
C8 C 0.6180(3) 0.4416(2) 0.6082(2) 0.0232(7) Uani 1 1 d . . . . .
H8 H 0.679075 0.437003 0.643221 0.028 Uiso 1 1 calc R U . . .
C9 C 0.6208(3) 0.4902(3) 0.5291(2) 0.0246(8) Uani 1 1 d . . . . .
H9 H 0.683765 0.519864 0.509238 0.029 Uiso 1 1 calc R U . . .
C10 C 0.5312(3) 0.4949(2) 0.4800(2) 0.0228(7) Uani 1 1 d . . . . .
H10 H 0.531820 0.525316 0.424328 0.027 Uiso 1 1 calc R U . . .
C11 C 0.4405(3) 0.4549(2) 0.5127(2) 0.0185(7) Uani 1 1 d . . . . .
H11 H 0.377862 0.461905 0.479825 0.022 Uiso 1 1 calc R U . . .
C12 C 0.3446(2) 0.1691(2) 0.5346(2) 0.0143(6) Uani 1 1 d . . . . .
C13 C 0.4744(3) 0.0552(3) 0.5949(2) 0.0253(8) Uani 1 1 d . . . . .
H13A H 0.541205 0.034713 0.569178 0.038 Uiso 1 1 calc R U . . .
H13B H 0.443196 0.000015 0.626394 0.038 Uiso 1 1 calc R U . . .
H13C H 0.486599 0.109542 0.635380 0.038 Uiso 1 1 calc R U . . .
C14 C 0.3980(3) 0.0209(3) 0.4521(2) 0.0269(8) Uani 1 1 d . . . . .
H14A H 0.347707 0.046881 0.409691 0.040 Uiso 1 1 calc R U . . .
H14B H 0.374880 -0.043989 0.471600 0.040 Uiso 1 1 calc R U . . .
H14C H 0.467089 0.015454 0.424758 0.040 Uiso 1 1 calc R U . . .
C15 C 0.2268(3) 0.2778(2) 0.4538(2) 0.0219(7) Uani 1 1 d . . . . .
H15A H 0.201167 0.277312 0.393626 0.033 Uiso 1 1 calc R U . . .
H15B H 0.242496 0.345276 0.471347 0.033 Uiso 1 1 calc R U . . .
H15C H 0.173008 0.250628 0.492451 0.033 Uiso 1 1 calc R U . . .
C16 C 0.3939(3) 0.2288(3) 0.3874(2) 0.0290(8) Uani 1 1 d . . . . .
H16A H 0.365129 0.195556 0.336120 0.043 Uiso 1 1 calc R U . . .
H16B H 0.461465 0.199490 0.402749 0.043 Uiso 1 1 calc R U . . .
H16C H 0.403677 0.298510 0.374348 0.043 Uiso 1 1 calc R U . . .
C17 C 0.2816(3) 0.1322(2) 0.6772(2) 0.0174(7) Uani 1 1 d . . . . .
H17A H 0.338926 0.127638 0.720457 0.021 Uiso 1 1 calc R U . . .
H17B H 0.270476 0.066475 0.651470 0.021 Uiso 1 1 calc R U . . .
C18 C 0.1826(2) 0.1673(2) 0.72061(19) 0.0153(6) Uani 1 1 d . . . . .
C19 C 0.1091(3) 0.1031(3) 0.7547(2) 0.0217(7) Uani 1 1 d . . . . .
H19 H 0.120534 0.034395 0.752156 0.026 Uiso 1 1 calc R U . . .
C20 C 0.0187(3) 0.1403(3) 0.7927(2) 0.0234(8) Uani 1 1 d . . . . .
H20 H -0.032900 0.097365 0.815862 0.028 Uiso 1 1 calc R U . . .
C21 C 0.0049(3) 0.2409(3) 0.7962(2) 0.0213(7) Uani 1 1 d . . . . .
H21 H -0.055666 0.268684 0.822416 0.026 Uiso 1 1 calc R U . . .
C22 C 0.0820(2) 0.2998(3) 0.7604(2) 0.0180(7) Uani 1 1 d . . . . .
H22 H 0.072127 0.368798 0.761798 0.022 Uiso 1 1 calc R U . . .
Cl2 Cl 0.76248(7) 0.37090(6) 0.85020(7) 0.0216(2) Uani 0.869(2) 1 d . . P A 1
Cl2' Cl 0.7489(4) 0.1611(4) 0.7597(3) 0.0140(13) Uani 0.131(2) 1 d . . P A 2

loop_
_atom_site_aniso_label
_atom_site_aniso_U_11
_atom_site_aniso_U_22
_atom_site_aniso_U_33
_atom_site_aniso_U_23
_atom_site_aniso_U_13
_atom_site_aniso_U_12
Fe1 0.01223(19) 0.01015(17) 0.01321(19) -0.00018(16) 0.00051(18) 0.00081(16)
Cl1 0.0195(4) 0.0175(3) 0.0279(4) 0.0030(3) 0.0020(3) 0.0073(3)
N1 0.0181(13) 0.0136(12) 0.0115(12) 0.0003(10) -0.0010(9) 0.0001(11)
C1 0.0329(18) 0.0134(14) 0.0160(17) 0.0002(12) -0.0046(15) -0.0097(12)
N2 0.054(2) 0.0187(14) 0.0173(16) 0.0037(12) -0.0159(15) -0.0063(14)
C2 0.0245(18) 0.0326(18) 0.0253(19) -0.0162(16) 0.0057(16) -0.0066(14)
N3 0.0358(18) 0.0284(15) 0.0130(13) -0.0048(11) 0.0069(13) -0.0135(14)
C3 0.052(3) 0.061(3) 0.016(2) -0.0074(18) 0.0121(18) -0.033(2)
N4 0.0157(13) 0.0117(12) 0.0134(13) -0.0015(10) 0.0003(10) -0.0005(10)
C4 0.105(4) 0.027(2) 0.022(2) 0.0058(17) -0.033(3) -0.015(2)
N5 0.0167(13) 0.0126(11) 0.0103(12) 0.0014(9) 0.0025(11) 0.0002(10)
C5 0.064(3) 0.0158(15) 0.041(2) 0.0096(18) -0.024(2) 0.0003(17)
N6 0.0197(14) 0.0232(14) 0.0130(14) -0.0005(10) 0.0027(11) -0.0003(11)
C6 0.0148(14) 0.0166(14) 0.0199(16) 0.0025(13) -0.0032(12) 0.0015(13)
N7 0.0161(13) 0.0196(13) 0.0178(14) -0.0066(11) 0.0006(11) 0.0052(11)
C7 0.0156(15) 0.0128(13) 0.0174(17) -0.0028(11) 0.0038(12) 0.0022(11)
N8 0.0152(13) 0.0186(13) 0.0135(13) -0.0023(10) 0.0010(10) -0.0010(10)
C8 0.0127(16) 0.0244(17) 0.032(2) 0.0012(15) 0.0028(15) 0.0008(13)
C9 0.0169(17) 0.0269(18) 0.030(2) 0.0037(15) 0.0109(15) -0.0030(14)
C10 0.0283(19) 0.0215(17) 0.0185(18) 0.0020(13) 0.0072(14) -0.0036(14)
C11 0.0230(17) 0.0171(15) 0.0153(17) 0.0001(12) 0.0007(13) -0.0011(13)
C12 0.0119(14) 0.0160(15) 0.0151(15) -0.0029(12) -0.0006(11) -0.0014(12)
C13 0.0196(17) 0.0264(17) 0.030(2) -0.0045(15) -0.0043(15) 0.0089(14)
C14 0.0196(17) 0.0292(19) 0.032(2) -0.0171(16) -0.0003(15) 0.0049(15)
C15 0.0259(19) 0.0182(15) 0.0216(18) 0.0025(12) -0.0055(14) 0.0009(14)
C16 0.036(2) 0.0344(19) 0.0170(19) 0.0003(15) 0.0080(16) -0.0079(17)
C17 0.0224(17) 0.0121(13) 0.0178(16) 0.0028(10) 0.0025(12) -0.0005(12)
C18 0.0177(15) 0.0174(14) 0.0107(14) 0.0021(11) -0.0044(11) -0.0030(12)
C19 0.0226(18) 0.0240(17) 0.0184(18) 0.0088(13) -0.0012(14) -0.0044(14)
C20 0.0208(17) 0.036(2) 0.0131(16) 0.0105(14) -0.0013(13) -0.0070(16)
C21 0.0173(17) 0.038(2) 0.0084(16) 0.0031(13) 0.0004(13) 0.0001(15)
C22 0.0159(16) 0.0240(17) 0.0141(16) -0.0032(13) -0.0010(12) 0.0002(13)
Cl2 0.0157(4) 0.0113(4) 0.0378(6) -0.0078(4) -0.0085(4) 0.0026(3)
Cl2' 0.023(3) 0.010(2) 0.009(3) 0.0010(19) 0.002(2) 0.001(2)

loop_
_atom_type_symbol
_atom_type_description
_atom_type_scat_dispersion_real
_atom_type_scat_dispersion_imag
_atom_type_scat_source
C C 0.0033 0.0016 'International Tables Vol C Tables 4.2.6.8 and 6.1.1.4'
H H 0.0000 0.0000 'International Tables Vol C Tables 4.2.6.8 and 6.1.1.4'
N N 0.0061 0.0033 'International Tables Vol C Tables 4.2.6.8 and 6.1.1.4'
Cl Cl 0.1484 0.1585 'International Tables Vol C Tables 4.2.6.8 and 6.1.1.4'
Fe Fe 0.3463 0.8444 'International Tables Vol C Tables 4.2.6.8 and 6.1.1.4'

loop_
_geom_angle_atom_site_label_1
_geom_angle_atom_site_label_2
_geom_angle_atom_site_label_3
_geom_angle
_geom_angle_site_symmetry_1
_geom_angle_site_symmetry_3
_geom_angle_publ_flag
N5 Fe1 N1 98.83(10) . . ?
N5 Fe1 N8 75.76(10) . . ?
N1 Fe1 N8 99.27(10) . . ?
N5 Fe1 N4 97.84(10) . . ?
N1 Fe1 N4 76.87(10) . . ?
N8 Fe1 N4 172.07(10) . . ?
N5 Fe1 Cl1 131.28(8) . . ?
N1 Fe1 Cl1 129.89(8) . . ?
N8 Fe1 Cl1 94.52(7) . . ?
N4 Fe1 Cl1 93.24(7) . . ?
C1 N1 C6 118.1(3) . . ?
C1 N1 Fe1 127.4(2) . . ?
C6 N1 Fe1 113.66(19) . . ?
N1 C1 N3 118.6(3) . . ?
N1 C1 N2 124.4(3) . . ?
N3 C1 N2 117.1(3) . . ?
C1 N2 C4 122.8(3) . . ?
C1 N2 C5 122.5(3) . . ?
C4 N2 C5 114.5(3) . . ?
N3 C2 H2A 109.5 . . ?
N3 C2 H2B 109.5 . . ?
H2A C2 H2B 109.5 . . ?
N3 C2 H2C 109.5 . . ?
H2A C2 H2C 109.5 . . ?
H2B C2 H2C 109.5 . . ?
C1 N3 C2 120.8(3) . . ?
C1 N3 C3 122.8(3) . . ?
C2 N3 C3 116.2(3) . . ?
N3 C3 H3A 109.5 . . ?
N3 C3 H3B 109.5 . . ?
H3A C3 H3B 109.5 . . ?
N3 C3 H3C 109.5 . . ?
H3A C3 H3C 109.5 . . ?
H3B C3 H3C 109.5 . . ?
C7 N4 C11 117.9(3) . . ?
C7 N4 Fe1 113.5(2) . . ?
C11 N4 Fe1 128.3(2) . . ?
N2 C4 H4A 109.5 . . ?
N2 C4 H4B 109.5 . . ?
H4A C4 H4B 109.5 . . ?
N2 C4 H4C 109.5 . . ?
H4A C4 H4C 109.5 . . ?
H4B C4 H4C 109.5 . . ?
C12 N5 C17 118.1(2) . . ?
C12 N5 Fe1 130.9(2) . . ?
C17 N5 Fe1 110.70(18) . . ?
N2 C5 H5A 109.5 . . ?
N2 C5 H5B 109.5 . . ?
H5A C5 H5B 109.5 . . ?
N2 C5 H5C 109.5 . . ?
H5A C5 H5C 109.5 . . ?
H5B C5 H5C 109.5 . . ?
C12 N6 C16 124.1(3) . . ?
C12 N6 C15 120.3(3) . . ?
C16 N6 C15 115.0(3) . . ?
N1 C6 C7 109.5(2) . . ?
N1 C6 H6A 109.8 . . ?
C7 C6 H6A 109.8 . . ?
N1 C6 H6B 109.8 . . ?
C7 C6 H6B 109.8 . . ?
H6A C6 H6B 108.2 . . ?
C12 N7 C13 121.7(3) . . ?
C12 N7 C14 123.3(3) . . ?
C13 N7 C14 114.8(3) . . ?
N4 C7 C8 121.8(3) . . ?
N4 C7 C6 116.8(3) . . ?
C8 C7 C6 121.3(3) . . ?
C18 N8 C22 117.6(3) . . ?
C18 N8 Fe1 112.9(2) . . ?
C22 N8 Fe1 129.2(2) . . ?
C9 C8 C7 119.2(3) . . ?
C9 C8 H8 120.4 . . ?
C7 C8 H8 120.4 . . ?
C10 C9 C8 118.8(3) . . ?
C10 C9 H9 120.6 . . ?
C8 C9 H9 120.6 . . ?
C9 C10 C11 118.9(3) . . ?
C9 C10 H10 120.5 . . ?
C11 C10 H10 120.5 . . ?
N4 C11 C10 123.2(3) . . ?
N4 C11 H11 118.4 . . ?
C10 C11 H11 118.4 . . ?
N5 C12 N6 118.9(3) . . ?
N5 C12 N7 124.3(3) . . ?
N6 C12 N7 116.8(3) . . ?
N7 C13 H13A 109.5 . . ?
N7 C13 H13B 109.5 . . ?
H13A C13 H13B 109.5 . . ?
N7 C13 H13C 109.5 . . ?
H13A C13 H13C 109.5 . . ?
H13B C13 H13C 109.5 . . ?
N7 C14 H14A 109.5 . . ?
N7 C14 H14B 109.5 . . ?
H14A C14 H14B 109.5 . . ?
N7 C14 H14C 109.5 . . ?
H14A C14 H14C 109.5 . . ?
H14B C14 H14C 109.5 . . ?
N6 C15 H15A 109.5 . . ?
N6 C15 H15B 109.5 . . ?
H15A C15 H15B 109.5 . . ?
N6 C15 H15C 109.5 . . ?
H15A C15 H15C 109.5 . . ?
H15B C15 H15C 109.5 . . ?
N6 C16 H16A 109.5 . . ?
N6 C16 H16B 109.5 . . ?
H16A C16 H16B 109.5 . . ?
N6 C16 H16C 109.5 . . ?
H16A C16 H16C 109.5 . . ?
H16B C16 H16C 109.5 . . ?
N5 C17 C18 107.7(2) . . ?
N5 C17 H17A 110.2 . . ?
C18 C17 H17A 110.2 . . ?
N5 C17 H17B 110.2 . . ?
C18 C17 H17B 110.2 . . ?
H17A C17 H17B 108.5 . . ?
N8 C18 C19 122.4(3) . . ?
N8 C18 C17 115.4(3) . . ?
C19 C18 C17 122.2(3) . . ?
C18 C19 C20 119.4(3) . . ?
C18 C19 H19 120.3 . . ?
C20 C19 H19 120.3 . . ?
C21 C20 C19 118.9(3) . . ?
C21 C20 H20 120.5 . . ?
C19 C20 H20 120.5 . . ?
C22 C21 C20 118.0(3) . . ?
C22 C21 H21 121.0 . . ?
C20 C21 H21 121.0 . . ?
N8 C22 C21 123.7(3) . . ?
N8 C22 H22 118.1 . . ?
C21 C22 H22 118.1 . . ?

loop_
_geom_bond_atom_site_label_1
_geom_bond_atom_site_label_2
_geom_bond_distance
_geom_bond_site_symmetry_2
_geom_bond_publ_flag
Fe1 N5 2.072(2) . ?
Fe1 N1 2.092(3) . ?
Fe1 N8 2.213(3) . ?
Fe1 N4 2.218(3) . ?
Fe1 Cl1 2.3266(9) . ?
N1 C1 1.325(4) . ?
N1 C6 1.465(4) . ?
C1 N3 1.357(4) . ?
C1 N2 1.359(4) . ?
N2 C4 1.463(5) . ?
N2 C5 1.469(5) . ?
C2 N3 1.450(4) . ?
C2 H2A 0.9800 . ?
C2 H2B 0.9800 . ?
C2 H2C 0.9800 . ?
N3 C3 1.465(4) . ?
C3 H3A 0.9800 . ?
C3 H3B 0.9800 . ?
C3 H3C 0.9800 . ?
N4 C7 1.340(4) . ?
N4 C11 1.343(4) . ?
C4 H4A 0.9800 . ?
C4 H4B 0.9800 . ?
C4 H4C 0.9800 . ?
N5 C12 1.312(4) . ?
N5 C17 1.467(4) . ?
C5 H5A 0.9800 . ?
C5 H5B 0.9800 . ?
C5 H5C 0.9800 . ?
N6 C12 1.360(4) . ?
N6 C16 1.449(4) . ?
N6 C15 1.464(4) . ?
C6 C7 1.504(4) . ?
C6 H6A 0.9900 . ?
C6 H6B 0.9900 . ?
N7 C12 1.364(4) . ?
N7 C13 1.445(4) . ?
N7 C14 1.456(4) . ?
C7 C8 1.395(4) . ?
N8 C18 1.342(4) . ?
N8 C22 1.348(4) . ?
C8 C9 1.383(5) . ?
C8 H8 0.9500 . ?
C9 C10 1.372(5) . ?
C9 H9 0.9500 . ?
C10 C11 1.376(4) . ?
C10 H10 0.9500 . ?
C11 H11 0.9500 . ?
C13 H13A 0.9800 . ?
C13 H13B 0.9800 . ?
C13 H13C 0.9800 . ?
C14 H14A 0.9800 . ?
C14 H14B 0.9800 . ?
C14 H14C 0.9800 . ?
C15 H15A 0.9800 . ?
C15 H15B 0.9800 . ?
C15 H15C 0.9800 . ?
C16 H16A 0.9800 . ?
C16 H16B 0.9800 . ?
C16 H16C 0.9800 . ?
C17 C18 1.507(4) . ?
C17 H17A 0.9900 . ?
C17 H17B 0.9900 . ?
C18 C19 1.386(4) . ?
C19 C20 1.390(5) . ?
C19 H19 0.9500 . ?
C20 C21 1.386(5) . ?
C20 H20 0.9500 . ?
C21 C22 1.385(5) . ?
C21 H21 0.9500 . ?
C22 H22 0.9500 . ?

loop_
_geom_hbond_atom_site_label_D
_geom_hbond_atom_site_label_H
_geom_hbond_atom_site_label_A
_geom_hbond_distance_DH
_geom_hbond_distance_HA
_geom_hbond_distance_DA
_geom_hbond_angle_DHA
_geom_hbond_site_symmetry_A
_geom_hbond_publ_flag
C2 H2A Cl2'^b 0.98 2.75 3.256(7) 112.6 3_656 yes
C5 H5C Cl2'^b 0.98 2.36 3.170(7) 139.9 . yes
C6 H6B Cl2^a 0.99 2.83 3.747(3) 153.9 . yes
C15 H15A Cl2'^b 0.98 2.57 3.393(6) 141.3 4_456 yes
C17 H17B Cl2^a 0.99 2.70 3.634(3) 157.0 3_646 yes
C21 H21 Cl2^a 0.95 2.74 3.662(4) 163.2 1_455 yes

loop_
_geom_torsion_atom_site_label_1
_geom_torsion_atom_site_label_2
_geom_torsion_atom_site_label_3
_geom_torsion_atom_site_label_4
_geom_torsion
_geom_torsion_site_symmetry_1
_geom_torsion_site_symmetry_2
_geom_torsion_site_symmetry_3
_geom_torsion_site_symmetry_4
_geom_torsion_publ_flag
C6 N1 C1 N3 150.5(3) . . . . ?
Fe1 N1 C1 N3 -41.1(4) . . . . ?
C6 N1 C1 N2 -28.7(5) . . . . ?
Fe1 N1 C1 N2 139.7(3) . . . . ?
N1 C1 N2 C4 146.0(4) . . . . ?
N3 C1 N2 C4 -33.2(5) . . . . ?
N1 C1 N2 C5 -27.6(5) . . . . ?
N3 C1 N2 C5 153.2(3) . . . . ?
N1 C1 N3 C2 -31.5(4) . . . . ?
N2 C1 N3 C2 147.8(3) . . . . ?
N1 C1 N3 C3 143.1(3) . . . . ?
N2 C1 N3 C3 -37.7(4) . . . . ?
C1 N1 C6 C7 -155.5(3) . . . . ?
Fe1 N1 C6 C7 34.5(3) . . . . ?
C11 N4 C7 C8 1.1(4) . . . . ?
Fe1 N4 C7 C8 -174.2(2) . . . . ?
C11 N4 C7 C6 -175.1(3) . . . . ?
Fe1 N4 C7 C6 9.5(3) . . . . ?
N1 C6 C7 N4 -28.6(4) . . . . ?
N1 C6 C7 C8 155.1(3) . . . . ?
N4 C7 C8 C9 -1.8(5) . . . . ?
C6 C7 C8 C9 174.3(3) . . . . ?
C7 C8 C9 C10 -0.3(5) . . . . ?
C8 C9 C10 C11 2.9(5) . . . . ?
C7 N4 C11 C10 1.6(5) . . . . ?
Fe1 N4 C11 C10 176.1(2) . . . . ?
C9 C10 C11 N4 -3.6(5) . . . . ?
C17 N5 C12 N6 147.3(3) . . . . ?
Fe1 N5 C12 N6 -40.2(4) . . . . ?
C17 N5 C12 N7 -32.8(4) . . . . ?
Fe1 N5 C12 N7 139.7(3) . . . . ?
C16 N6 C12 N5 143.4(3) . . . . ?
C15 N6 C12 N5 -27.0(4) . . . . ?
C16 N6 C12 N7 -36.5(4) . . . . ?
C15 N6 C12 N7 153.0(3) . . . . ?
C13 N7 C12 N5 -30.6(5) . . . . ?
C14 N7 C12 N5 145.7(3) . . . . ?
C13 N7 C12 N6 149.3(3) . . . . ?
C14 N7 C12 N6 -34.4(4) . . . . ?
C12 N5 C17 C18 -140.2(3) . . . . ?
Fe1 N5 C17 C18 45.9(3) . . . . ?
C22 N8 C18 C19 -0.8(5) . . . . ?
Fe1 N8 C18 C19 -176.1(2) . . . . ?
C22 N8 C18 C17 178.9(3) . . . . ?
Fe1 N8 C18 C17 3.6(3) . . . . ?
N5 C17 C18 N8 -31.6(4) . . . . ?
N5 C17 C18 C19 148.0(3) . . . . ?
N8 C18 C19 C20 0.7(5) . . . . ?
C17 C18 C19 C20 -179.0(3) . . . . ?
C18 C19 C20 C21 -0.7(5) . . . . ?
C19 C20 C21 C22 0.8(5) . . . . ?
C18 N8 C22 C21 1.0(5) . . . . ?
Fe1 N8 C22 C21 175.4(2) . . . . ?
C20 C21 C22 N8 -1.1(5) . . . . ?
